data_7006677
loop_
_publ_author_name
'Thirumurugan, A.'
'Avinash, M. B.'
'Rao, C. N. R.'

_publ_section_title
;
 1, 2-, 1, 3- and 1, 4-Cyclohexanedicarboxylates of Cd and Mn with
 chain and layered structures.
;
_journal_issue 1
_journal_name_full 'Dalton transactions (Cambridge, England : 2003)'
_journal_page_first 221
_journal_page_last 228
_journal_paper_doi 10.1039/b512843a
_journal_year 2006
_chemical_formula_sum 'C8 H14 Cd O6'
_chemical_formula_weight 318.59
_chemical_name_systematic
;
?
;
_space_group_IT_number 15
_symmetry_cell_setting monoclinic
_symmetry_space_group_name_Hall '-C 2yc'
_symmetry_space_group_name_H-M 'C 1 2/c 1'
_atom_sites_solution_hydrogens geom
_atom_sites_solution_primary direct
_atom_sites_solution_secondary difmap
_audit_creation_method SHELXL-97
_cell_angle_alpha 90.00
_cell_angle_beta 102.941(2)
_cell_angle_gamma 90.00
_cell_formula_units_Z 4
_cell_length_a 11.5724(3)
_cell_length_b 5.4816(2)
_cell_length_c 16.7944(4)
_cell_measurement_temperature 293(2)
_cell_volume 1038.30(5)
_computing_cell_refinement 'siemens XSCANS'
_computing_data_collection 'siemens XSCANS'
_computing_data_reduction 'siemens SHELXTL'
_computing_molecular_graphics DIAMOND
_computing_publication_material 'siemens SHELXTL'
_computing_structure_refinement 'SHELXL-97 (Sheldrick, 1997)'
_computing_structure_solution 'SHELXL-97 (Sheldrick, 1997)'
_diffrn_ambient_temperature 293(2)
_diffrn_measured_fraction_theta_full 1.000
_diffrn_measured_fraction_theta_max 1.000
_diffrn_measurement_device_type 'Siemens SMART-CCD'
_diffrn_measurement_method 'w scans'
_diffrn_radiation_monochromator graphite
_diffrn_radiation_source 'fine-focus sealed tube'
_diffrn_radiation_type MoK\a
_diffrn_radiation_wavelength 0.71073
_diffrn_reflns_av_R_equivalents 0.0376
_diffrn_reflns_av_sigmaI/netI 0.0413
_diffrn_reflns_limit_h_max 12
_diffrn_reflns_limit_h_min -9
_diffrn_reflns_limit_k_max 6
_diffrn_reflns_limit_k_min -6
_diffrn_reflns_limit_l_max 16
_diffrn_reflns_limit_l_min -18
_diffrn_reflns_number 2104
_diffrn_reflns_theta_full 23.31
_diffrn_reflns_theta_max 23.31
_diffrn_reflns_theta_min 2.49
_diffrn_standards_decay_% 0
_exptl_absorpt_coefficient_mu 2.110
_exptl_absorpt_correction_T_max 0.744
_exptl_absorpt_correction_T_min 0.559
_exptl_absorpt_correction_type empirical
_exptl_absorpt_process_details SADABS
_exptl_crystal_colour colourless
_exptl_crystal_density_diffrn 2.038
_exptl_crystal_density_method 'not measured'
_exptl_crystal_description rod
_exptl_crystal_F_000 632
_exptl_crystal_size_max 0.28
_exptl_crystal_size_mid 0.24
_exptl_crystal_size_min 0.14
_refine_diff_density_max 0.921
_refine_diff_density_min -0.772
_refine_diff_density_rms 0.140
_refine_ls_extinction_method none
_refine_ls_goodness_of_fit_ref 1.090
_refine_ls_hydrogen_treatment constr
_refine_ls_matrix_type full
_refine_ls_number_parameters 77
_refine_ls_number_reflns 753
_refine_ls_number_restraints 0
_refine_ls_restrained_S_all 1.090
_refine_ls_R_factor_all 0.0370
_refine_ls_R_factor_gt 0.0357
_refine_ls_shift/su_max 0.000
_refine_ls_shift/su_mean 0.000
_refine_ls_structure_factor_coef Fsqd
_refine_ls_weighting_details 'calc w=1/[\s^2^(Fo^2^)+(0.0545P)^2^+4.8788P] where P=(Fo^2^+2Fc^2^)/3'
_refine_ls_weighting_scheme calc
_refine_ls_wR_factor_gt 0.0901
_refine_ls_wR_factor_ref 0.0913
_reflns_number_gt 735
_reflns_number_total 753
_reflns_threshold_expression >2sigma(I)
_cod_data_source_file b512843a.txt
_cod_data_source_block sadcompoundI
_cod_depositor_comments
;
The following automatic conversions were performed:
'_symmetry_cell_setting' value 'Monoclinic' changed to 'monoclinic'
according to '/home/saulius/struct/CIF-dictionaries/cif_core.dic'
dictionary named 'cif_core.dic' version 2.4.1 from 2010-06-29.

Automatic conversion script
Id: cif_fix_enum 1527 2010-12-29 10:47:43Z saulius 
;
_cod_original_sg_symbol_H-M C2/c
_cod_database_code 7006677

loop_
_symmetry_equiv_pos_as_xyz
'x, y, z'
'-x, y, -z+1/2'
'x+1/2, y+1/2, z'
'-x+1/2, y+1/2, -z+1/2'
'-x, -y, -z'
'x, -y, z-1/2'
'-x+1/2, -y+1/2, -z'
'x+1/2, -y+1/2, z-1/2'

loop_
_atom_site_label
_atom_site_type_symbol
_atom_site_fract_x
_atom_site_fract_y
_atom_site_fract_z
_atom_site_U_iso_or_equiv
_atom_site_adp_type
_atom_site_occupancy
_atom_site_symmetry_multiplicity
_atom_site_calc_flag
_atom_site_refinement_flags
_atom_site_disorder_assembly
_atom_site_disorder_group
C1 C 0.6258(5) 0.4389(11) 0.3660(3) 0.0337(13) Uani 1 1 d . . .
C2 C 0.6885(7) 0.6313(14) 0.4257(6) 0.062(2) Uani 1 1 d . . .
H2 H 0.6885 0.7726 0.3899 0.074 Uiso 1 1 calc R . .
C3 C 0.6249(7) 0.721(2) 0.4821(7) 0.105(5) Uani 1 1 d . . .
H3A H 0.6050 0.5828 0.5127 0.126 Uiso 1 1 calc R . .
H3B H 0.5509 0.7888 0.4514 0.126 Uiso 1 1 calc R . .
C4 C 0.8156(7) 0.5905(19) 0.4578(6) 0.080(3) Uani 1 1 d . . .
H4A H 0.8546 0.5864 0.4124 0.096 Uiso 1 1 calc R . .
H4B H 0.8263 0.4319 0.4841 0.096 Uiso 1 1 calc R . .
O1 O 0.5144(3) 0.4247(7) 0.3519(2) 0.0343(9) Uani 1 1 d . . .
O2 O 0.6831(4) 0.3018(8) 0.3289(3) 0.0406(10) Uani 1 1 d . . .
O3 O 0.3948(5) -0.1670(8) 0.2862(3) 0.0411(11) Uani 1 1 d . . .
Cd1 Cd 0.5000 0.13981(8) 0.2500 0.0271(3) Uani 1 2 d S . .
H31 H 0.431(6) -0.298(14) 0.311(4) 0.035(16) Uiso 1 1 d . . .
H32 H 0.328(7) -0.155(11) 0.297(4) 0.04(2) Uiso 1 1 d . . .

loop_
_atom_site_aniso_label
_atom_site_aniso_U_11
_atom_site_aniso_U_22
_atom_site_aniso_U_33
_atom_site_aniso_U_23
_atom_site_aniso_U_13
_atom_site_aniso_U_12
C1 0.029(3) 0.029(3) 0.038(3) -0.002(3) -0.001(2) 0.001(3)
C2 0.034(4) 0.070(6) 0.074(5) -0.039(4) -0.002(4) -0.002(3)
C3 0.027(4) 0.168(10) 0.121(9) -0.106(9) 0.016(5) -0.023(6)
C4 0.030(4) 0.107(7) 0.094(6) -0.070(6) -0.003(4) 0.006(4)
O1 0.024(2) 0.0340(19) 0.043(2) -0.0075(18) 0.0026(16) -0.0035(18)
O2 0.025(2) 0.041(2) 0.052(3) -0.017(2) 0.0015(19) 0.0001(18)
O3 0.031(3) 0.033(3) 0.064(3) 0.0079(19) 0.020(2) 0.0032(18)
Cd1 0.0231(4) 0.0228(4) 0.0328(4) 0.000 0.0005(2) 0.000

loop_
_atom_type_symbol
_atom_type_description
_atom_type_scat_dispersion_real
_atom_type_scat_dispersion_imag
_atom_type_scat_source
C C 0.0033 0.0016 'International Tables Vol C Tables 4.2.6.8 and 6.1.1.4'
H H 0.0000 0.0000 'International Tables Vol C Tables 4.2.6.8 and 6.1.1.4'
O O 0.0106 0.0060 'International Tables Vol C Tables 4.2.6.8 and 6.1.1.4'
Cd Cd -0.8075 1.2024 'International Tables Vol C Tables 4.2.6.8 and 6.1.1.4'

loop_
_geom_angle_atom_site_label_1
_geom_angle_atom_site_label_2
_geom_angle_atom_site_label_3
_geom_angle
_geom_angle_site_symmetry_1
_geom_angle_site_symmetry_3
_geom_angle_publ_flag
O2 C1 O1 120.1(5) . . ?
O2 C1 C2 120.9(5) . . ?
O1 C1 C2 118.9(5) . . ?
O2 C1 Cd1 62.6(3) . . ?
O1 C1 Cd1 57.6(3) . . ?
C2 C1 Cd1 173.4(5) . . ?
C3 C2 C4 115.9(8) . . ?
C3 C2 C1 116.0(7) . . ?
C4 C2 C1 115.3(6) . . ?
C2 C3 C4 117.4(8) . 7_666 ?
C2 C4 C3 114.4(7) . 7_666 ?
C1 O1 Cd1 94.8(3) . . ?
C1 O2 Cd1 89.8(3) . . ?
O3 Cd1 O3 82.6(3) . 2_655 ?
O3 Cd1 O1 105.20(16) . . ?
O3 Cd1 O1 139.52(16) 2_655 . ?
O3 Cd1 O1 139.52(16) . 2_655 ?
O3 Cd1 O1 105.20(16) 2_655 2_655 ?
O1 Cd1 O1 94.2(2) . 2_655 ?
O3 Cd1 O2 126.42(17) . . ?
O3 Cd1 O2 87.80(16) 2_655 . ?
O1 Cd1 O2 55.22(14) . . ?
O1 Cd1 O2 93.87(15) 2_655 . ?
O3 Cd1 O2 87.80(16) . 2_655 ?
O3 Cd1 O2 126.42(17) 2_655 2_655 ?
O1 Cd1 O2 93.87(15) . 2_655 ?
O1 Cd1 O2 55.22(14) 2_655 2_655 ?
O2 Cd1 O2 136.6(2) . 2_655 ?
O3 Cd1 C1 119.81(18) . . ?
O3 Cd1 C1 114.38(18) 2_655 . ?
O1 Cd1 C1 27.63(16) . . ?
O1 Cd1 C1 93.55(16) 2_655 . ?
O2 Cd1 C1 27.63(17) . . ?
O2 Cd1 C1 116.02(16) 2_655 . ?
O3 Cd1 C1 114.38(18) . 2_655 ?
O3 Cd1 C1 119.81(18) 2_655 2_655 ?
O1 Cd1 C1 93.55(16) . 2_655 ?
O1 Cd1 C1 27.63(16) 2_655 2_655 ?
O2 Cd1 C1 116.02(16) . 2_655 ?
O2 Cd1 C1 27.63(17) 2_655 2_655 ?
C1 Cd1 C1 105.5(2) . 2_655 ?

loop_
_geom_bond_atom_site_label_1
_geom_bond_atom_site_label_2
_geom_bond_distance
_geom_bond_site_symmetry_2
_geom_bond_publ_flag
C1 O2 1.256(8) . ?
C1 O1 1.260(7) . ?
C1 C2 1.522(9) . ?
C1 Cd1 2.708(6) . ?
C2 C3 1.411(12) . ?
C2 C4 1.465(11) . ?
C3 C4 1.502(10) 7_666 ?
C4 C3 1.502(11) 7_666 ?
O1 Cd1 2.295(4) . ?
O2 Cd1 2.404(4) . ?
O3 Cd1 2.239(4) . ?
Cd1 O3 2.239(4) 2_655 ?
Cd1 O1 2.295(4) 2_655 ?
Cd1 O2 2.404(4) 2_655 ?
Cd1 C1 2.708(6) 2_655 ?
